data_7119782
loop_
_publ_author_name
'Nakagawa, Yoko'
'Chanthamath, Soda'
'Fujisawa, Ikuhide'
'Shibatomi, Kazutaka'
'Iwasa, Seiji'

_publ_section_title
;
 Ru(ii)-Pheox-catalyzed Si-H insertion reaction: construction of
 enantioenriched carbon and silicon centers.
;
_journal_issue 26
_journal_name_full 'Chemical communications (Cambridge, England)'
_journal_page_first 3753
_journal_page_last 3756
_journal_paper_doi 10.1039/c7cc01070b
_journal_volume 53
_journal_year 2017
_chemical_absolute_configuration ad
_chemical_formula_sum 'C42 H34 O2 Si'
_chemical_formula_weight 598.78
_space_group_IT_number 1
_symmetry_cell_setting triclinic
_symmetry_Int_Tables_number 1
_symmetry_space_group_name_Hall 'P 1'
_symmetry_space_group_name_H-M 'P 1'
_atom_sites_solution_hydrogens geom
_atom_sites_solution_primary direct
_atom_sites_solution_secondary difmap
_audit_creation_method SHELXL-97
_audit_update_record
;
2016-11-30 deposited with the CCDC.
2017-03-08 downloaded from the CCDC.
;
_cell_angle_alpha 94.2055(15)
_cell_angle_beta 104.2240(14)
_cell_angle_gamma 112.0732(14)
_cell_formula_units_Z 2
_cell_length_a 10.9103(2)
_cell_length_b 12.8039(3)
_cell_length_c 12.8160(3)
_cell_measurement_reflns_used 16499
_cell_measurement_temperature 150.15
_cell_measurement_theta_max 71.8
_cell_measurement_theta_min 3.6
_cell_volume 1580.65(6)
_computing_cell_refinement 'RAPID AUTO (Rigaku Co.)'
_computing_data_collection 'RAPID AUTO (Rigaku Co.)'
_computing_data_reduction 'RAPID AUTO (Rigaku Co.)'
_computing_molecular_graphics 'Yadokari-XG 2009 (Wakita Nemoto et al., 2009)'
_computing_publication_material 'Ortep-3 ver.2 (L.J. Farrugia, 1997)'
_computing_structure_refinement 'SHELXL-97 (Sheldrick, 1997)'
_computing_structure_solution SIR2004
_diffrn_ambient_temperature 150(2)
_diffrn_measured_fraction_theta_full 0.964
_diffrn_measured_fraction_theta_max 0.964
_diffrn_measurement_device_type 'RAPID (RIGAKU)'
_diffrn_measurement_method IP
_diffrn_radiation_monochromator graphite
_diffrn_radiation_probe x-ray
_diffrn_radiation_type CuK\a
_diffrn_radiation_wavelength 1.54187
_diffrn_reflns_av_R_equivalents 0.0254
_diffrn_reflns_av_sigmaI/netI 0.0318
_diffrn_reflns_limit_h_max 13
_diffrn_reflns_limit_h_min -13
_diffrn_reflns_limit_k_max 15
_diffrn_reflns_limit_k_min -15
_diffrn_reflns_limit_l_max 15
_diffrn_reflns_limit_l_min -15
_diffrn_reflns_number 27464
_diffrn_reflns_theta_full 71.78
_diffrn_reflns_theta_max 71.78
_diffrn_reflns_theta_min 3.62
_diffrn_source 'rotating-anode X-ray tube'
_exptl_absorpt_coefficient_mu 0.933
_exptl_absorpt_correction_T_max 1.00
_exptl_absorpt_correction_T_min 0.77
_exptl_absorpt_correction_type numerical
_exptl_absorpt_process_details 'numerical (RAPID AUTO)'
_exptl_crystal_colour colorless
_exptl_crystal_density_diffrn 1.258
_exptl_crystal_density_method 'not measured'
_exptl_crystal_description platelet
_exptl_crystal_F_000 632
_exptl_crystal_size_max 0.20
_exptl_crystal_size_mid 0.20
_exptl_crystal_size_min 0.10
_refine_diff_density_max 0.309
_refine_diff_density_min -0.282
_refine_diff_density_rms 0.044
_refine_ls_abs_structure_details 'Flack H D (1983), Acta Cryst. A39, 876-881'
_refine_ls_abs_structure_Flack 0.01(2)
_refine_ls_extinction_method none
_refine_ls_goodness_of_fit_ref 1.076
_refine_ls_hydrogen_treatment constr
_refine_ls_matrix_type full
_refine_ls_number_parameters 813
_refine_ls_number_reflns 10310
_refine_ls_number_restraints 3
_refine_ls_restrained_S_all 1.076
_refine_ls_R_factor_all 0.0439
_refine_ls_R_factor_gt 0.0373
_refine_ls_shift/su_max 0.000
_refine_ls_shift/su_mean 0.000
_refine_ls_structure_factor_coef Fsqd
_refine_ls_weighting_details 'calc w=1/[\s^2^(Fo^2^)+(0.0556P)^2^+0.3213P] where P=(Fo^2^+2Fc^2^)/3'
_refine_ls_weighting_scheme calc
_refine_ls_wR_factor_gt 0.0927
_refine_ls_wR_factor_ref 0.1058
_reflns_number_gt 9186
_reflns_number_total 10310
_reflns_threshold_expression >2sigma(I)
_cod_data_source_file c7cc01070b2.cif
_cod_data_source_block iwasa61d
_cod_depositor_comments 'Adding full bibliography for 7119782--7119783.cif.'
_cod_database_code 7119782

loop_
_symmetry_equiv_pos_as_xyz
'x, y, z'

loop_
_atom_site_label
_atom_site_type_symbol
_atom_site_fract_x
_atom_site_fract_y
_atom_site_fract_z
_atom_site_U_iso_or_equiv
_atom_site_adp_type
_atom_site_occupancy
_atom_site_symmetry_multiplicity
_atom_site_calc_flag
_atom_site_refinement_flags
C1 C 0.9216(3) -0.1467(2) 0.4843(2) 0.0264(6) Uani 1 1 d .
C2 C 0.8845(3) -0.2577(2) 0.5074(3) 0.0374(7) Uani 1 1 d .
H2 H 0.8136 -0.2869 0.5416 0.045 Uiso 1 1 calc R
C3 C 0.9498(3) -0.3257(3) 0.4810(3) 0.0440(8) Uani 1 1 d .
H3 H 0.9221 -0.4013 0.4962 0.053 Uiso 1 1 calc R
C4 C 1.0546(3) -0.2847(3) 0.4329(2) 0.0393(7) Uani 1 1 d .
H4 H 1.0997 -0.3312 0.4156 0.047 Uiso 1 1 calc R
C5 C 1.0929(3) -0.1748(3) 0.4102(3) 0.0393(7) Uani 1 1 d .
H5 H 1.1644 -0.1459 0.3766 0.047 Uiso 1 1 calc R
C6 C 1.0275(3) -0.1066(2) 0.4363(2) 0.0321(6) Uani 1 1 d .
H6 H 1.0557 -0.0311 0.4209 0.039 Uiso 1 1 calc R
C7 C 0.6474(3) -0.1159(2) 0.4148(2) 0.0319(6) Uani 1 1 d .
C8 C 0.5885(3) -0.2226(2) 0.3462(2) 0.0363(7) Uani 1 1 d .
H8 H 0.6420 -0.2664 0.3460 0.044 Uiso 1 1 calc R
C9 C 0.4535(3) -0.2661(3) 0.2784(3) 0.0479(8) Uani 1 1 d .
H9 H 0.4152 -0.3395 0.2328 0.058 Uiso 1 1 calc R
C10 C 0.3750(3) -0.2040(3) 0.2766(3) 0.0492(9) Uani 1 1 d .
H10 H 0.2820 -0.2349 0.2309 0.059 Uiso 1 1 calc R
C11 C 0.4306(3) -0.0967(3) 0.3409(2) 0.0432(7) Uani 1 1 d .
H11 H 0.3771 -0.0526 0.3381 0.052 Uiso 1 1 calc R
C12 C 0.5651(3) -0.0535(3) 0.4097(2) 0.0366(7) Uani 1 1 d .
H12 H 0.6025 0.0202 0.4544 0.044 Uiso 1 1 calc R
C13 C 0.8073(3) -0.0732(2) 0.6565(2) 0.0316(7) Uani 1 1 d .
C14 C 0.6901(3) -0.0746(3) 0.6845(3) 0.0444(8) Uani 1 1 d .
H14 H 0.6165 -0.0696 0.6304 0.053 Uiso 1 1 calc R
C15 C 0.6794(4) -0.0833(3) 0.7897(3) 0.0589(10) Uani 1 1 d .
H15 H 0.5991 -0.0842 0.8068 0.071 Uiso 1 1 calc R
C16 C 0.7856(4) -0.0904(3) 0.8691(3) 0.0514(10) Uani 1 1 d .
H16 H 0.7781 -0.0975 0.9407 0.062 Uiso 1 1 calc R
C17 C 0.9023(4) -0.0874(3) 0.8443(2) 0.0468(9) Uani 1 1 d .
H17 H 0.9766 -0.0900 0.8996 0.056 Uiso 1 1 calc R
C18 C 0.9123(3) -0.0804(3) 0.7389(2) 0.0398(7) Uani 1 1 d .
H18 H 0.9926 -0.0806 0.7227 0.048 Uiso 1 1 calc R
C19 C 0.9276(3) 0.0990(2) 0.5162(2) 0.0308(6) Uani 1 1 d .
H19 H 1.0280 0.1138 0.5378 0.037 Uiso 1 1 calc R
C20 C 0.9080(3) 0.1784(2) 0.5994(2) 0.0417(7) Uani 1 1 d .
H20 H 0.9591 0.2583 0.5945 0.063 Uiso 1 1 calc R
H20A H 0.9430 0.1658 0.6734 0.063 Uiso 1 1 calc R
H20B H 0.8094 0.1619 0.5838 0.063 Uiso 1 1 calc R
C21 C 0.8918(3) 0.1274(2) 0.4036(2) 0.0297(6) Uani 1 1 d .
C22 C 0.9526(3) 0.1303(2) 0.2345(2) 0.0269(6) Uani 1 1 d .
H22 H 0.8510 0.0883 0.1970 0.032 Uiso 1 1 calc R
C23 C 0.9953(3) 0.2564(2) 0.2257(2) 0.0285(6) Uani 1 1 d .
C24 C 1.0798(3) 0.3419(3) 0.3140(2) 0.0347(7) Uani 1 1 d .
H24 H 1.1143 0.3226 0.3820 0.042 Uiso 1 1 calc R
C25 C 1.1161(3) 0.4579(3) 0.3053(3) 0.0416(8) Uani 1 1 d .
H25 H 1.1770 0.5163 0.3666 0.050 Uiso 1 1 calc R
C26 C 1.0643(3) 0.4869(3) 0.2091(3) 0.0390(7) Uani 1 1 d .
H26 H 1.0867 0.5655 0.2051 0.047 Uiso 1 1 calc R
C27 C 0.9780(3) 0.4023(2) 0.1155(2) 0.0328(7) Uani 1 1 d .
C28 C 0.9233(3) 0.4293(3) 0.0148(3) 0.0368(7) Uani 1 1 d .
H28 H 0.9430 0.5073 0.0099 0.044 Uiso 1 1 calc R
C29 C 0.8428(3) 0.3466(3) -0.0760(3) 0.0374(7) Uani 1 1 d .
H29 H 0.8067 0.3671 -0.1428 0.045 Uiso 1 1 calc R
C30 C 0.8138(3) 0.2310(3) -0.0701(2) 0.0340(7) Uani 1 1 d .
H30 H 0.7600 0.1736 -0.1338 0.041 Uiso 1 1 calc R
C31 C 0.8621(3) 0.2003(2) 0.0261(2) 0.0305(6) Uani 1 1 d .
H31 H 0.8410 0.1216 0.0287 0.037 Uiso 1 1 calc R
C32 C 0.9442(3) 0.2846(2) 0.1233(2) 0.0266(6) Uani 1 1 d .
C33 C 1.0283(3) 0.0724(2) 0.1856(2) 0.0285(6) Uani 1 1 d .
C34 C 1.1509(3) 0.1359(3) 0.1656(2) 0.0348(7) Uani 1 1 d .
H34 H 1.1846 0.2171 0.1788 0.042 Uiso 1 1 calc R
C35 C 1.2276(3) 0.0839(3) 0.1263(2) 0.0411(8) Uani 1 1 d .
H35 H 1.3120 0.1299 0.1136 0.049 Uiso 1 1 calc R
C36 C 1.1808(3) -0.0322(3) 0.1064(2) 0.0391(7) Uani 1 1 d .
H36 H 1.2334 -0.0670 0.0804 0.047 Uiso 1 1 calc R
C37 C 1.0545(3) -0.1020(3) 0.1241(2) 0.0347(7) Uani 1 1 d .
C38 C 1.0020(4) -0.2241(3) 0.1013(3) 0.0423(8) Uani 1 1 d .
H38 H 1.0539 -0.2591 0.0746 0.051 Uiso 1 1 calc R
C39 C 0.8806(4) -0.2914(3) 0.1166(3) 0.0453(8) Uani 1 1 d .
H39 H 0.8480 -0.3725 0.1009 0.054 Uiso 1 1 calc R
C40 C 0.8027(3) -0.2400(3) 0.1560(3) 0.0399(8) Uani 1 1 d .
H40 H 0.7170 -0.2870 0.1663 0.048 Uiso 1 1 calc R
C41 C 0.8493(3) -0.1235(2) 0.1796(2) 0.0324(7) Uani 1 1 d .
H41 H 0.7958 -0.0905 0.2066 0.039 Uiso 1 1 calc R
C42 C 0.9769(3) -0.0503(2) 0.1643(2) 0.0298(6) Uani 1 1 d .
C43 C 0.7319(3) 0.4722(2) 0.6302(2) 0.0310(6) Uani 1 1 d .
C44 C 0.8302(3) 0.4252(3) 0.6416(2) 0.0389(7) Uani 1 1 d .
H44 H 0.8093 0.3561 0.5943 0.047 Uiso 1 1 calc R
C45 C 0.9576(3) 0.4778(3) 0.7208(3) 0.0435(8) Uani 1 1 d .
H45 H 1.0222 0.4436 0.7279 0.052 Uiso 1 1 calc R
C46 C 0.9918(3) 0.5784(3) 0.7891(2) 0.0484(9) Uani 1 1 d .
H46 H 1.0799 0.6141 0.8425 0.058 Uiso 1 1 calc R
C47 C 0.8986(4) 0.6272(3) 0.7799(2) 0.0482(8) Uani 1 1 d .
H47 H 0.9219 0.6969 0.8272 0.058 Uiso 1 1 calc R
C48 C 0.7684(3) 0.5746(2) 0.7009(2) 0.0357(7) Uani 1 1 d .
H48 H 0.7043 0.6090 0.6954 0.043 Uiso 1 1 calc R
C49 C 0.4441(3) 0.4702(2) 0.5518(2) 0.0306(6) Uani 1 1 d .
C50 C 0.3386(3) 0.4222(3) 0.5995(2) 0.0362(7) Uani 1 1 d .
H50 H 0.3167 0.3467 0.6142 0.043 Uiso 1 1 calc R
C51 C 0.2657(4) 0.4823(3) 0.6256(3) 0.0470(8) Uani 1 1 d .
H51 H 0.1950 0.4475 0.6587 0.056 Uiso 1 1 calc R
C52 C 0.2922(4) 0.5902(3) 0.6053(3) 0.0510(9) Uani 1 1 d .
H52 H 0.2401 0.6300 0.6234 0.061 Uiso 1 1 calc R
C53 C 0.3965(4) 0.6416(3) 0.5577(3) 0.0527(10) Uani 1 1 d .
H53 H 0.4167 0.7171 0.5433 0.063 Uiso 1 1 calc R
C54 C 0.4704(3) 0.5816(3) 0.5317(3) 0.0409(8) Uani 1 1 d .
H54 H 0.5413 0.6170 0.4991 0.049 Uiso 1 1 calc R
C55 C 0.5744(3) 0.4099(2) 0.3818(2) 0.0330(7) Uani 1 1 d .
C56 C 0.4782(4) 0.4318(3) 0.3033(3) 0.0483(9) Uani 1 1 d .
H56 H 0.4040 0.4426 0.3216 0.058 Uiso 1 1 calc R
C57 C 0.4899(5) 0.4380(3) 0.1980(3) 0.0655(12) Uani 1 1 d .
H57 H 0.4237 0.4531 0.1452 0.079 Uiso 1 1 calc R
C58 C 0.5962(5) 0.4226(3) 0.1697(3) 0.0616(12) Uani 1 1 d .
H58 H 0.6044 0.4280 0.0980 0.074 Uiso 1 1 calc R
C59 C 0.6905(4) 0.3993(3) 0.2460(3) 0.0623(11) Uani 1 1 d .
H59 H 0.7640 0.3880 0.2271 0.075 Uiso 1 1 calc R
C60 C 0.6785(4) 0.3924(3) 0.3509(3) 0.0476(9) Uani 1 1 d .
H60 H 0.7438 0.3752 0.4027 0.057 Uiso 1 1 calc R
C61 C 0.4886(3) 0.2388(2) 0.5275(2) 0.0299(6) Uani 1 1 d .
H61 H 0.5460 0.2098 0.4939 0.036 Uiso 1 1 calc R
C62 C 0.3401(3) 0.1733(2) 0.4534(2) 0.0394(6) Uani 1 1 d .
H62 H 0.3135 0.0907 0.4505 0.059 Uiso 1 1 calc R
H62A H 0.3341 0.1904 0.3795 0.059 Uiso 1 1 calc R
H62B H 0.2775 0.1966 0.4828 0.059 Uiso 1 1 calc R
C63 C 0.5134(3) 0.2135(2) 0.6417(2) 0.0291(6) Uani 1 1 d .
C64 C 0.4337(3) 0.1980(2) 0.8006(2) 0.0286(6) Uani 1 1 d .
H64 H 0.5339 0.2416 0.8420 0.034 Uiso 1 1 calc R
C65 C 0.3500(3) 0.2527(3) 0.8440(2) 0.0306(6) Uani 1 1 d .
C66 C 0.2259(3) 0.1858(3) 0.8586(2) 0.0353(7) Uani 1 1 d .
H66 H 0.1934 0.1047 0.8420 0.042 Uiso 1 1 calc R
C67 C 0.1453(3) 0.2341(3) 0.8975(3) 0.0415(7) Uani 1 1 d .
H67 H 0.0597 0.1855 0.9068 0.050 Uiso 1 1 calc R
C68 C 0.1893(3) 0.3493(3) 0.9218(3) 0.0416(8) Uani 1 1 d .
H68 H 0.1336 0.3810 0.9471 0.050 Uiso 1 1 calc R
C69 C 0.3184(3) 0.4235(3) 0.9098(2) 0.0360(7) Uani 1 1 d .
C70 C 0.3667(4) 0.5438(3) 0.9359(3) 0.0430(8) Uani 1 1 d .
H70 H 0.3119 0.5765 0.9612 0.052 Uiso 1 1 calc R
C71 C 0.4921(4) 0.6144(3) 0.9251(3) 0.0476(9) Uani 1 1 d .
H71 H 0.5237 0.6952 0.9437 0.057 Uiso 1 1 calc R
C72 C 0.5732(4) 0.5676(3) 0.8869(3) 0.0435(8) Uani 1 1 d .
H72 H 0.6595 0.6170 0.8794 0.052 Uiso 1 1 calc R
C73 C 0.5293(3) 0.4508(3) 0.8602(2) 0.0344(7) Uani 1 1 d .
H73 H 0.5857 0.4205 0.8342 0.041 Uiso 1 1 calc R
C74 C 0.4006(3) 0.3744(2) 0.8708(2) 0.0294(6) Uani 1 1 d .
C75 C 0.3933(3) 0.0729(2) 0.8083(2) 0.0291(6) Uani 1 1 d .
C76 C 0.3106(3) -0.0119(3) 0.7197(2) 0.0362(7) Uani 1 1 d .
H76 H 0.2775 0.0080 0.6517 0.043 Uiso 1 1 calc R
C77 C 0.2732(3) -0.1286(3) 0.7273(3) 0.0417(8) Uani 1 1 d .
H77 H 0.2144 -0.1861 0.6647 0.050 Uiso 1 1 calc R
C78 C 0.3202(3) -0.1595(3) 0.8227(3) 0.0410(8) Uani 1 1 d .
H78 H 0.2962 -0.2383 0.8263 0.049 Uiso 1 1 calc R
C79 C 0.4056(3) -0.0741(2) 0.9179(2) 0.0340(7) Uani 1 1 d .
C80 C 0.4572(3) -0.1044(3) 1.0196(3) 0.0392(7) Uani 1 1 d .
H80 H 0.4357 -0.1828 1.0238 0.047 Uiso 1 1 calc R
C81 C 0.5365(3) -0.0224(3) 1.1101(3) 0.0388(7) Uani 1 1 d .
H81 H 0.5711 -0.0438 1.1769 0.047 Uiso 1 1 calc R
C82 C 0.5677(3) 0.0938(3) 1.1059(2) 0.0368(7) Uani 1 1 d .
H82 H 0.6208 0.1505 1.1702 0.044 Uiso 1 1 calc R
C83 C 0.5214(3) 0.1256(3) 1.0086(2) 0.0310(6) Uani 1 1 d .
H83 H 0.5441 0.2045 1.0064 0.037 Uiso 1 1 calc R
C84 C 0.4407(3) 0.0432(2) 0.9117(2) 0.0296(6) Uani 1 1 d .
O1 O 0.8006(2) 0.15507(18) 0.36486(17) 0.0386(5) Uani 1 1 d .
O2 O 0.9801(2) 0.11499(16) 0.34825(14) 0.0304(4) Uani 1 1 d .
O3 O 0.6120(2) 0.19598(18) 0.68978(16) 0.0397(5) Uani 1 1 d .
O4 O 0.41328(19) 0.21361(16) 0.68619(15) 0.0288(4) Uani 1 1 d .
Si1 Si 0.82509(7) -0.06041(6) 0.51589(5) 0.02747(17) Uani 1 1 d .
Si2 Si 0.55771(7) 0.39936(6) 0.52412(5) 0.02806(17) Uani 1 1 d .

loop_
_atom_site_aniso_label
_atom_site_aniso_U_11
_atom_site_aniso_U_22
_atom_site_aniso_U_33
_atom_site_aniso_U_23
_atom_site_aniso_U_13
_atom_site_aniso_U_12
C1 0.0252(13) 0.0279(13) 0.0251(13) 0.0054(10) 0.0077(11) 0.0095(11)
C2 0.0395(17) 0.0354(15) 0.0405(16) 0.0150(12) 0.0135(13) 0.0162(13)
C3 0.0507(19) 0.0307(14) 0.0496(18) 0.0079(13) 0.0101(15) 0.0184(14)
C4 0.0453(18) 0.0454(17) 0.0360(15) 0.0053(12) 0.0119(13) 0.0285(14)
C5 0.0429(17) 0.0487(17) 0.0398(16) 0.0114(13) 0.0193(13) 0.0281(14)
C6 0.0346(15) 0.0330(14) 0.0302(14) 0.0087(11) 0.0072(12) 0.0164(12)
C7 0.0290(14) 0.0368(14) 0.0296(14) 0.0111(11) 0.0104(11) 0.0111(12)
C8 0.0369(15) 0.0371(15) 0.0319(14) 0.0097(11) 0.0060(12) 0.0137(12)
C9 0.0466(19) 0.0393(17) 0.0387(16) 0.0092(13) -0.0006(14) 0.0049(14)
C10 0.0307(16) 0.052(2) 0.0513(19) 0.0206(15) 0.0007(14) 0.0074(14)
C11 0.0350(16) 0.0525(18) 0.0482(17) 0.0184(14) 0.0135(13) 0.0222(14)
C12 0.0287(14) 0.0459(16) 0.0388(15) 0.0108(12) 0.0112(12) 0.0179(12)
C13 0.0376(17) 0.0275(14) 0.0261(14) 0.0056(11) 0.0098(12) 0.0089(12)
C14 0.0359(17) 0.067(2) 0.0322(15) 0.0073(14) 0.0155(13) 0.0201(15)
C15 0.053(2) 0.076(2) 0.0421(19) 0.0049(17) 0.0254(17) 0.0138(19)
C16 0.067(3) 0.0452(19) 0.0274(16) 0.0021(14) 0.0183(17) 0.0061(17)
C17 0.060(2) 0.0457(17) 0.0255(15) 0.0081(13) 0.0024(15) 0.0177(16)
C18 0.0404(18) 0.0446(17) 0.0322(15) 0.0076(12) 0.0066(13) 0.0174(14)
C19 0.0371(15) 0.0306(14) 0.0268(13) 0.0074(10) 0.0120(11) 0.0140(11)
C20 0.0518(18) 0.0382(15) 0.0358(13) 0.0032(11) 0.0137(12) 0.0194(13)
C21 0.0337(15) 0.0229(13) 0.0348(14) 0.0074(11) 0.0125(12) 0.0122(11)
C22 0.0272(15) 0.0308(14) 0.0234(13) 0.0087(11) 0.0063(11) 0.0127(12)
C23 0.0268(14) 0.0310(14) 0.0292(14) 0.0062(11) 0.0096(11) 0.0124(12)
C24 0.0365(16) 0.0362(15) 0.0295(14) 0.0061(12) 0.0069(12) 0.0146(13)
C25 0.0376(18) 0.0365(16) 0.0416(17) -0.0019(13) 0.0042(14) 0.0118(14)
C26 0.0427(18) 0.0299(14) 0.0433(17) 0.0098(12) 0.0139(14) 0.0123(13)
C27 0.0337(16) 0.0371(15) 0.0343(15) 0.0111(12) 0.0164(13) 0.0168(13)
C28 0.0352(16) 0.0391(16) 0.0436(17) 0.0179(13) 0.0163(14) 0.0182(13)
C29 0.0351(17) 0.0510(18) 0.0328(15) 0.0185(13) 0.0115(13) 0.0218(15)
C30 0.0295(15) 0.0425(16) 0.0280(14) 0.0070(12) 0.0065(12) 0.0137(13)
C31 0.0313(15) 0.0325(14) 0.0279(14) 0.0077(11) 0.0088(12) 0.0130(12)
C32 0.0211(13) 0.0297(13) 0.0295(14) 0.0075(11) 0.0072(11) 0.0108(11)
C33 0.0286(14) 0.0368(14) 0.0213(12) 0.0084(10) 0.0036(11) 0.0165(12)
C34 0.0340(16) 0.0405(16) 0.0310(14) 0.0096(12) 0.0084(12) 0.0166(13)
C35 0.0335(16) 0.060(2) 0.0363(16) 0.0162(14) 0.0145(13) 0.0224(15)
C36 0.0436(18) 0.0574(19) 0.0286(15) 0.0080(13) 0.0127(13) 0.0325(16)
C37 0.0360(16) 0.0470(17) 0.0242(13) 0.0066(12) 0.0061(12) 0.0220(14)
C38 0.055(2) 0.0454(18) 0.0337(15) 0.0012(13) 0.0077(14) 0.0334(16)
C39 0.055(2) 0.0346(16) 0.0410(17) -0.0007(13) 0.0042(15) 0.0196(15)
C40 0.0410(18) 0.0372(16) 0.0374(17) 0.0023(13) 0.0091(14) 0.0138(14)
C41 0.0342(16) 0.0333(15) 0.0292(14) 0.0067(11) 0.0069(12) 0.0145(12)
C42 0.0331(16) 0.0365(14) 0.0215(13) 0.0056(11) 0.0032(11) 0.0190(13)
C43 0.0320(15) 0.0345(14) 0.0283(13) 0.0153(11) 0.0098(11) 0.0132(12)
C44 0.0395(16) 0.0451(17) 0.0349(14) 0.0140(12) 0.0144(12) 0.0168(13)
C45 0.0308(16) 0.061(2) 0.0457(17) 0.0190(15) 0.0174(14) 0.0205(15)
C46 0.0326(17) 0.057(2) 0.0382(16) 0.0168(14) 0.0033(13) 0.0021(14)
C47 0.0522(19) 0.0383(16) 0.0373(15) 0.0072(12) 0.0021(14) 0.0073(14)
C48 0.0392(16) 0.0344(14) 0.0329(14) 0.0104(11) 0.0081(12) 0.0152(12)
C49 0.0318(15) 0.0361(14) 0.0235(13) 0.0057(11) 0.0028(11) 0.0168(12)
C50 0.0389(17) 0.0449(16) 0.0279(14) 0.0115(12) 0.0083(12) 0.0204(14)
C51 0.051(2) 0.065(2) 0.0346(16) 0.0093(14) 0.0120(14) 0.0339(17)
C52 0.059(2) 0.063(2) 0.0400(17) -0.0030(15) 0.0061(16) 0.0419(19)
C53 0.063(2) 0.0381(17) 0.0515(19) -0.0003(14) -0.0064(18) 0.0311(17)
C54 0.0374(17) 0.0362(15) 0.0444(17) 0.0094(13) 0.0056(13) 0.0136(13)
C55 0.0382(17) 0.0282(14) 0.0276(15) 0.0061(11) 0.0095(13) 0.0082(13)
C56 0.063(2) 0.056(2) 0.0306(16) 0.0155(14) 0.0114(15) 0.0291(17)
C57 0.103(3) 0.061(2) 0.0314(18) 0.0139(16) 0.012(2) 0.036(2)
C58 0.098(3) 0.0443(19) 0.0299(18) 0.0071(15) 0.030(2) 0.009(2)
C59 0.067(3) 0.064(2) 0.046(2) -0.0006(17) 0.0314(19) 0.008(2)
C60 0.050(2) 0.0539(19) 0.0358(17) 0.0042(14) 0.0183(15) 0.0156(16)
C61 0.0341(15) 0.0330(14) 0.0259(12) 0.0084(10) 0.0112(11) 0.0152(11)
C62 0.0392(15) 0.0397(14) 0.0277(12) 0.0050(10) 0.0055(11) 0.0068(12)
C63 0.0340(15) 0.0250(13) 0.0288(14) 0.0059(10) 0.0114(12) 0.0110(11)
C64 0.0303(15) 0.0332(14) 0.0222(13) 0.0067(11) 0.0071(11) 0.0131(12)
C65 0.0319(15) 0.0392(15) 0.0232(13) 0.0083(11) 0.0071(11) 0.0174(12)
C66 0.0358(16) 0.0364(15) 0.0355(15) 0.0091(12) 0.0123(12) 0.0150(13)
C67 0.0387(18) 0.0495(18) 0.0424(17) 0.0129(14) 0.0169(14) 0.0204(15)
C68 0.0427(18) 0.061(2) 0.0346(16) 0.0110(14) 0.0149(14) 0.0326(16)
C69 0.0476(19) 0.0446(17) 0.0241(14) 0.0080(12) 0.0065(13) 0.0300(15)
C70 0.056(2) 0.0459(18) 0.0345(16) 0.0026(13) 0.0099(15) 0.0311(16)
C71 0.059(2) 0.0381(17) 0.0448(19) 0.0000(14) 0.0092(17) 0.0233(17)
C72 0.0481(19) 0.0373(16) 0.0390(17) 0.0050(13) 0.0080(15) 0.0143(15)
C73 0.0397(17) 0.0367(16) 0.0267(14) 0.0026(12) 0.0081(13) 0.0171(13)
C74 0.0358(16) 0.0352(14) 0.0190(12) 0.0068(10) 0.0050(11) 0.0181(12)
C75 0.0285(15) 0.0372(15) 0.0264(13) 0.0103(11) 0.0114(11) 0.0157(12)
C76 0.0331(16) 0.0406(16) 0.0308(15) 0.0045(12) 0.0054(13) 0.0134(13)
C77 0.0441(19) 0.0320(16) 0.0400(17) 0.0000(13) 0.0101(14) 0.0084(14)
C78 0.0461(19) 0.0283(15) 0.0519(19) 0.0088(13) 0.0211(15) 0.0142(14)
C79 0.0339(16) 0.0343(15) 0.0401(17) 0.0128(13) 0.0167(13) 0.0161(13)
C80 0.0465(19) 0.0419(17) 0.0477(18) 0.0255(14) 0.0260(16) 0.0272(15)
C81 0.0363(17) 0.059(2) 0.0378(17) 0.0266(15) 0.0193(14) 0.0284(16)
C82 0.0319(16) 0.0517(18) 0.0300(15) 0.0118(13) 0.0113(13) 0.0186(14)
C83 0.0263(14) 0.0387(16) 0.0320(15) 0.0117(12) 0.0110(12) 0.0150(12)
C84 0.0306(15) 0.0351(15) 0.0301(14) 0.0104(11) 0.0150(12) 0.0163(12)
O1 0.0416(12) 0.0481(12) 0.0409(11) 0.0193(9) 0.0185(9) 0.0282(10)
O2 0.0354(11) 0.0381(10) 0.0236(9) 0.0114(8) 0.0102(8) 0.0193(9)
O3 0.0386(11) 0.0544(13) 0.0363(10) 0.0172(9) 0.0142(9) 0.0265(10)
O4 0.0303(10) 0.0351(10) 0.0251(9) 0.0105(8) 0.0092(8) 0.0160(8)
Si1 0.0289(4) 0.0309(4) 0.0234(3) 0.0072(3) 0.0081(3) 0.0124(3)
Si2 0.0291(4) 0.0311(4) 0.0245(3) 0.0086(3) 0.0077(3) 0.0122(3)

loop_
_atom_type_symbol
_atom_type_description
_atom_type_scat_dispersion_real
_atom_type_scat_dispersion_imag
_atom_type_scat_source
C C 0.0181 0.0091 'International Tables Vol C Tables 4.2.6.8 and 6.1.1.4'
H H 0.0000 0.0000 'International Tables Vol C Tables 4.2.6.8 and 6.1.1.4'
O O 0.0492 0.0322 'International Tables Vol C Tables 4.2.6.8 and 6.1.1.4'
Si Si 0.2541 0.3302 'International Tables Vol C Tables 4.2.6.8 and 6.1.1.4'

loop_
_geom_angle_atom_site_label_1
_geom_angle_atom_site_label_2
_geom_angle_atom_site_label_3
_geom_angle
C6 C1 C2 117.7(3)
C6 C1 Si1 123.0(2)
C2 C1 Si1 119.3(2)
C3 C2 C1 120.9(3)
C3 C2 H2 119.6
C1 C2 H2 119.6
C4 C3 C2 120.7(3)
C4 C3 H3 119.7
C2 C3 H3 119.7
C3 C4 C5 119.1(3)
C3 C4 H4 120.4
C5 C4 H4 120.4
C4 C5 C6 120.4(3)
C4 C5 H5 119.8
C6 C5 H5 119.8
C1 C6 C5 121.2(3)
C1 C6 H6 119.4
C5 C6 H6 119.4
C8 C7 C12 117.0(3)
C8 C7 Si1 122.0(2)
C12 C7 Si1 120.9(2)
C9 C8 C7 121.3(3)
C9 C8 H8 119.3
C7 C8 H8 119.3
C10 C9 C8 120.3(3)
C10 C9 H9 119.8
C8 C9 H9 119.8
C9 C10 C11 120.1(3)
C9 C10 H10 119.9
C11 C10 H10 119.9
C10 C11 C12 119.6(3)
C10 C11 H11 120.2
C12 C11 H11 120.2
C11 C12 C7 121.6(3)
C11 C12 H12 119.2
C7 C12 H12 119.2
C18 C13 C14 117.0(3)
C18 C13 Si1 120.6(2)
C14 C13 Si1 122.4(2)
C15 C14 C13 121.5(3)
C15 C14 H14 119.3
C13 C14 H14 119.3
C16 C15 C14 119.8(4)
C16 C15 H15 120.1
C14 C15 H15 120.1
C17 C16 C15 119.9(3)
C17 C16 H16 120.1
C15 C16 H16 120.1
C16 C17 C18 120.3(3)
C16 C17 H17 119.8
C18 C17 H17 119.8
C17 C18 C13 121.5(3)
C17 C18 H18 119.3
C13 C18 H18 119.3
C21 C19 C20 110.4(2)
C21 C19 Si1 111.41(18)
C20 C19 Si1 112.49(19)
C21 C19 H19 107.4
C20 C19 H19 107.4
Si1 C19 H19 107.4
C19 C20 H20 109.5
C19 C20 H20A 109.5
H20 C20 H20A 109.5
C19 C20 H20B 109.5
H20 C20 H20B 109.5
H20A C20 H20B 109.5
O1 C21 O2 123.2(3)
O1 C21 C19 126.7(3)
O2 C21 C19 110.1(2)
O2 C22 C33 104.6(2)
O2 C22 C23 111.7(2)
C33 C22 C23 114.4(2)
O2 C22 H22 108.6
C33 C22 H22 108.6
C23 C22 H22 108.6
C24 C23 C32 119.9(3)
C24 C23 C22 121.5(3)
C32 C23 C22 118.6(2)
C23 C24 C25 120.8(3)
C23 C24 H24 119.6
C25 C24 H24 119.6
C26 C25 C24 120.3(3)
C26 C25 H25 119.8
C24 C25 H25 119.8
C25 C26 C27 121.1(3)
C25 C26 H26 119.5
C27 C26 H26 119.5
C28 C27 C26 122.5(3)
C28 C27 C32 118.7(3)
C26 C27 C32 118.7(3)
C29 C28 C27 121.9(3)
C29 C28 H28 119.1
C27 C28 H28 119.1
C28 C29 C30 119.7(3)
C28 C29 H29 120.2
C30 C29 H29 120.2
C31 C30 C29 120.6(3)
C31 C30 H30 119.7
C29 C30 H30 119.7
C30 C31 C32 121.1(3)
C30 C31 H31 119.5
C32 C31 H31 119.5
C23 C32 C27 119.1(2)
C23 C32 C31 123.0(2)
C27 C32 C31 117.9(2)
C34 C33 C42 118.9(3)
C34 C33 C22 120.9(3)
C42 C33 C22 120.2(3)
C33 C34 C35 121.9(3)
C33 C34 H34 119.1
C35 C34 H34 119.1
C36 C35 C34 120.0(3)
C36 C35 H35 120.0
C34 C35 H35 120.0
C35 C36 C37 120.7(3)
C35 C36 H36 119.7
C37 C36 H36 119.7
C42 C37 C36 119.7(3)
C42 C37 C38 118.7(3)
C36 C37 C38 121.5(3)
C39 C38 C37 121.9(3)
C39 C38 H38 119.0
C37 C38 H38 119.0
C38 C39 C40 119.4(3)
C38 C39 H39 120.3
C40 C39 H39 120.3
C41 C40 C39 120.7(3)
C41 C40 H40 119.7
C39 C40 H40 119.7
C40 C41 C42 121.2(3)
C40 C41 H41 119.4
C42 C41 H41 119.4
C37 C42 C41 118.0(3)
C37 C42 C33 118.8(3)
C41 C42 C33 123.1(3)
C44 C43 C48 117.2(3)
C44 C43 Si2 121.0(2)
C48 C43 Si2 121.8(2)
C45 C44 C43 121.0(3)
C45 C44 H44 119.5
C43 C44 H44 119.5
C46 C45 C44 120.9(3)
C46 C45 H45 119.5
C44 C45 H45 119.5
C47 C46 C45 119.7(3)
C47 C46 H46 120.1
C45 C46 H46 120.1
C46 C47 C48 120.2(3)
C46 C47 H47 119.9
C48 C47 H47 119.9
C43 C48 C47 121.0(3)
C43 C48 H48 119.5
C47 C48 H48 119.5
C50 C49 C54 116.5(3)
C50 C49 Si2 123.9(2)
C54 C49 Si2 119.5(2)
C51 C50 C49 121.1(3)
C51 C50 H50 119.5
C49 C50 H50 119.5
C52 C51 C50 121.7(4)
C52 C51 H51 119.1
C50 C51 H51 119.1
C51 C52 C53 119.2(3)
C51 C52 H52 120.4
C53 C52 H52 120.4
C54 C53 C52 119.2(3)
C54 C53 H53 120.4
C52 C53 H53 120.4
C53 C54 C49 122.2(3)
C53 C54 H54 118.9
C49 C54 H54 118.9
C60 C55 C56 117.8(3)
C60 C55 Si2 121.5(2)
C56 C55 Si2 120.7(3)
C57 C56 C55 120.4(4)
C57 C56 H56 119.8
C55 C56 H56 119.8
C58 C57 C56 120.8(4)
C58 C57 H57 119.6
C56 C57 H57 119.6
C59 C58 C57 119.3(3)
C59 C58 H58 120.4
C57 C58 H58 120.4
C58 C59 C60 120.1(4)
C58 C59 H59 120.0
C60 C59 H59 120.0
C55 C60 C59 121.6(4)
C55 C60 H60 119.2
C59 C60 H60 119.2
C63 C61 C62 114.6(2)
C63 C61 Si2 113.19(18)
C62 C61 Si2 112.45(19)
C63 C61 H61 105.2
C62 C61 H61 105.2
Si2 C61 H61 105.2
C61 C62 H62 109.5
C61 C62 H62A 109.5
H62 C62 H62A 109.5
C61 C62 H62B 109.5
H62 C62 H62B 109.5
H62A C62 H62B 109.5
O3 C63 O4 123.1(3)
O3 C63 C61 124.5(3)
O4 C63 C61 112.4(2)
O4 C64 C75 111.0(2)
O4 C64 C65 105.0(2)
C75 C64 C65 114.6(2)
O4 C64 H64 108.7
C75 C64 H64 108.7
C65 C64 H64 108.7
C66 C65 C74 119.3(3)
C66 C65 C64 120.5(3)
C74 C65 C64 120.2(3)
C65 C66 C67 121.7(3)
C65 C66 H66 119.1
C67 C66 H66 119.1
C68 C67 C66 120.3(3)
C68 C67 H67 119.8
C66 C67 H67 119.8
C67 C68 C69 120.6(3)
C67 C68 H68 119.7
C69 C68 H68 119.7
C70 C69 C68 121.5(3)
C70 C69 C74 119.5(3)
C68 C69 C74 119.1(3)
C71 C70 C69 120.9(3)
C71 C70 H70 119.5
C69 C70 H70 119.5
C70 C71 C72 120.2(3)
C70 C71 H71 119.9
C72 C71 H71 119.9
C73 C72 C71 120.6(3)
C73 C72 H72 119.7
C71 C72 H72 119.7
C72 C73 C74 121.1(3)
C72 C73 H73 119.5
C74 C73 H73 119.5
C73 C74 C65 123.4(3)
C73 C74 C69 117.7(3)
C65 C74 C69 118.9(3)
C76 C75 C84 119.5(3)
C76 C75 C64 121.4(3)
C84 C75 C64 119.0(2)
C75 C76 C77 121.2(3)
C75 C76 H76 119.4
C77 C76 H76 119.4
C78 C77 C76 120.7(3)
C78 C77 H77 119.6
C76 C77 H77 119.6
C77 C78 C79 120.1(3)
C77 C78 H78 119.9
C79 C78 H78 119.9
C84 C79 C78 119.5(3)
C84 C79 C80 119.3(3)
C78 C79 C80 121.3(3)
C81 C80 C79 120.7(3)
C81 C80 H80 119.6
C79 C80 H80 119.6
C80 C81 C82 120.5(3)
C80 C81 H81 119.8
C82 C81 H81 119.8
C83 C82 C81 120.0(3)
C83 C82 H82 120.0
C81 C82 H82 120.0
C82 C83 C84 121.4(3)
C82 C83 H83 119.3
C84 C83 H83 119.3
C83 C84 C79 118.1(3)
C83 C84 C75 123.1(3)
C79 C84 C75 118.8(2)
C21 O2 C22 117.0(2)
C63 O4 C64 116.3(2)
C13 Si1 C1 108.54(13)
C13 Si1 C7 108.85(13)
C1 Si1 C7 110.60(12)
C13 Si1 C19 107.64(12)
C1 Si1 C19 110.31(13)
C7 Si1 C19 110.82(13)
C49 Si2 C43 108.35(13)
C49 Si2 C55 109.94(13)
C43 Si2 C55 110.89(13)
C49 Si2 C61 114.52(14)
C43 Si2 C61 108.19(12)
C55 Si2 C61 104.94(12)

loop_
_geom_bond_atom_site_label_1
_geom_bond_atom_site_label_2
_geom_bond_distance
C1 C6 1.388(4)
C1 C2 1.401(4)
C1 Si1 1.873(3)
C2 C3 1.386(4)
C2 H2 0.9500
C3 C4 1.381(5)
C3 H3 0.9500
C4 C5 1.384(4)
C4 H4 0.9500
C5 C6 1.388(4)
C5 H5 0.9500
C6 H6 0.9500
C7 C8 1.393(4)
C7 C12 1.402(4)
C7 Si1 1.881(3)
C8 C9 1.385(4)
C8 H8 0.9500
C9 C10 1.369(5)
C9 H9 0.9500
C10 C11 1.377(4)
C10 H10 0.9500
C11 C12 1.385(4)
C11 H11 0.9500
C12 H12 0.9500
C13 C18 1.391(4)
C13 C14 1.404(4)
C13 Si1 1.872(3)
C14 C15 1.390(5)
C14 H14 0.9500
C15 C16 1.379(5)
C15 H15 0.9500
C16 C17 1.373(5)
C16 H16 0.9500
C17 C18 1.388(4)
C17 H17 0.9500
C18 H18 0.9500
C19 C21 1.508(4)
C19 C20 1.527(4)
C19 Si1 1.923(3)
C19 H19 1.0000
C20 H20 0.9800
C20 H20A 0.9800
C20 H20B 0.9800
C21 O1 1.188(3)
C21 O2 1.374(3)
C22 O2 1.458(3)
C22 C33 1.508(4)
C22 C23 1.524(4)
C22 H22 1.0000
C23 C24 1.370(4)
C23 C32 1.423(4)
C24 C25 1.407(4)
C24 H24 0.9500
C25 C26 1.363(5)
C25 H25 0.9500
C26 C27 1.409(4)
C26 H26 0.9500
C27 C28 1.408(4)
C27 C32 1.428(4)
C28 C29 1.366(4)
C28 H28 0.9500
C29 C30 1.404(4)
C29 H29 0.9500
C30 C31 1.365(4)
C30 H30 0.9500
C31 C32 1.430(4)
C31 H31 0.9500
C33 C34 1.377(4)
C33 C42 1.434(4)
C34 C35 1.405(4)
C34 H34 0.9500
C35 C36 1.359(5)
C35 H35 0.9500
C36 C37 1.417(5)
C36 H36 0.9500
C37 C42 1.416(4)
C37 C38 1.426(4)
C38 C39 1.353(5)
C38 H38 0.9500
C39 C40 1.411(5)
C39 H39 0.9500
C40 C41 1.366(4)
C40 H40 0.9500
C41 C42 1.426(4)
C41 H41 0.9500
C43 C44 1.398(4)
C43 C48 1.399(4)
C43 Si2 1.882(3)
C44 C45 1.385(4)
C44 H44 0.9500
C45 C46 1.370(5)
C45 H45 0.9500
C46 C47 1.367(5)
C46 H46 0.9500
C47 C48 1.403(4)
C47 H47 0.9500
C48 H48 0.9500
C49 C50 1.395(4)
C49 C54 1.402(4)
C49 Si2 1.870(3)
C50 C51 1.374(5)
C50 H50 0.9500
C51 C52 1.360(5)
C51 H51 0.9500
C52 C53 1.392(5)
C52 H52 0.9500
C53 C54 1.382(5)
C53 H53 0.9500
C54 H54 0.9500
C55 C60 1.377(5)
C55 C56 1.392(4)
C55 Si2 1.886(3)
C56 C57 1.391(5)
C56 H56 0.9500
C57 C58 1.373(6)
C57 H57 0.9500
C58 C59 1.372(6)
C58 H58 0.9500
C59 C60 1.388(5)
C59 H59 0.9500
C60 H60 0.9500
C61 C63 1.503(4)
C61 C62 1.528(4)
C61 Si2 1.913(3)
C61 H61 1.0000
C62 H62 0.9800
C62 H62A 0.9800
C62 H62B 0.9800
C63 O3 1.210(3)
C63 O4 1.351(3)
C64 O4 1.468(3)
C64 C75 1.511(4)
C64 C65 1.519(4)
C64 H64 1.0000
C65 C66 1.370(4)
C65 C74 1.427(4)
C66 C67 1.408(4)
C66 H66 0.9500
C67 C68 1.353(5)
C67 H67 0.9500
C68 C69 1.426(5)
C68 H68 0.9500
C69 C70 1.411(4)
C69 C74 1.431(4)
C70 C71 1.374(5)
C70 H70 0.9500
C71 C72 1.396(5)
C71 H71 0.9500
C72 C73 1.375(4)
C72 H72 0.9500
C73 C74 1.424(4)
C73 H73 0.9500
C75 C76 1.365(4)
C75 C84 1.432(4)
C76 C77 1.410(4)
C76 H76 0.9500
C77 C78 1.353(5)
C77 H77 0.9500
C78 C79 1.425(4)
C78 H78 0.9500
C79 C84 1.417(4)
C79 C80 1.430(4)
C80 C81 1.358(4)
C80 H80 0.9500
C81 C82 1.405(4)
C81 H81 0.9500
C82 C83 1.377(4)
C82 H82 0.9500
C83 C84 1.415(4)
C83 H83 0.9500

loop_
_geom_torsion_atom_site_label_1
_geom_torsion_atom_site_label_2
_geom_torsion_atom_site_label_3
_geom_torsion_atom_site_label_4
_geom_torsion
C6 C1 C2 C3 -1.2(4)
Si1 C1 C2 C3 177.4(2)
C1 C2 C3 C4 1.0(5)
C2 C3 C4 C5 -0.6(5)
C3 C4 C5 C6 0.5(5)
C2 C1 C6 C5 1.1(4)
Si1 C1 C6 C5 -177.5(2)
C4 C5 C6 C1 -0.7(4)
C12 C7 C8 C9 -1.7(4)
Si1 C7 C8 C9 174.9(2)
C7 C8 C9 C10 0.7(5)
C8 C9 C10 C11 1.2(5)
C9 C10 C11 C12 -1.8(5)
C10 C11 C12 C7 0.7(5)
C8 C7 C12 C11 1.1(5)
Si1 C7 C12 C11 -175.6(2)
C18 C13 C14 C15 -0.2(5)
Si1 C13 C14 C15 -179.5(3)
C13 C14 C15 C16 0.1(6)
C14 C15 C16 C17 0.9(6)
C15 C16 C17 C18 -1.9(5)
C16 C17 C18 C13 1.8(5)
C14 C13 C18 C17 -0.7(5)
Si1 C13 C18 C17 178.6(2)
C20 C19 C21 O1 -37.9(4)
Si1 C19 C21 O1 87.9(3)
C20 C19 C21 O2 143.0(2)
Si1 C19 C21 O2 -91.2(2)
O2 C22 C23 C24 15.2(4)
C33 C22 C23 C24 -103.5(3)
O2 C22 C23 C32 -164.1(2)
C33 C22 C23 C32 77.3(3)
C32 C23 C24 C25 0.6(5)
C22 C23 C24 C25 -178.7(3)
C23 C24 C25 C26 1.9(5)
C24 C25 C26 C27 -2.5(5)
C25 C26 C27 C28 -179.7(3)
C25 C26 C27 C32 0.6(5)
C26 C27 C28 C29 178.2(3)
C32 C27 C28 C29 -2.1(5)
C27 C28 C29 C30 -0.5(5)
C28 C29 C30 C31 1.8(5)
C29 C30 C31 C32 -0.4(5)
C24 C23 C32 C27 -2.4(4)
C22 C23 C32 C27 176.9(3)
C24 C23 C32 C31 176.3(3)
C22 C23 C32 C31 -4.4(4)
C28 C27 C32 C23 -177.9(3)
C26 C27 C32 C23 1.8(4)
C28 C27 C32 C31 3.3(4)
C26 C27 C32 C31 -177.0(3)
C30 C31 C32 C23 179.2(3)
C30 C31 C32 C27 -2.1(4)
O2 C22 C33 C34 -104.4(3)
C23 C22 C33 C34 18.2(3)
O2 C22 C33 C42 72.4(3)
C23 C22 C33 C42 -165.0(2)
C42 C33 C34 C35 -0.7(4)
C22 C33 C34 C35 176.1(2)
C33 C34 C35 C36 0.3(4)
C34 C35 C36 C37 0.5(4)
C35 C36 C37 C42 -0.9(4)
C35 C36 C37 C38 178.5(3)
C42 C37 C38 C39 0.3(5)
C36 C37 C38 C39 -179.1(3)
C37 C38 C39 C40 0.1(5)
C38 C39 C40 C41 -0.5(5)
C39 C40 C41 C42 0.5(4)
C36 C37 C42 C41 179.1(3)
C38 C37 C42 C41 -0.3(4)
C36 C37 C42 C33 0.4(4)
C38 C37 C42 C33 -179.0(3)
C40 C41 C42 C37 -0.1(4)
C40 C41 C42 C33 178.5(3)
C34 C33 C42 C37 0.4(4)
C22 C33 C42 C37 -176.5(2)
C34 C33 C42 C41 -178.3(3)
C22 C33 C42 C41 4.9(4)
C48 C43 C44 C45 0.8(4)
Si2 C43 C44 C45 -179.0(2)
C43 C44 C45 C46 -1.1(5)
C44 C45 C46 C47 0.7(5)
C45 C46 C47 C48 -0.1(5)
C44 C43 C48 C47 -0.1(4)
Si2 C43 C48 C47 179.6(2)
C46 C47 C48 C43 -0.2(5)
C54 C49 C50 C51 -0.4(4)
Si2 C49 C50 C51 174.9(2)
C49 C50 C51 C52 0.6(5)
C50 C51 C52 C53 -0.5(5)
C51 C52 C53 C54 0.3(5)
C52 C53 C54 C49 -0.1(5)
C50 C49 C54 C53 0.2(4)
Si2 C49 C54 C53 -175.3(2)
C60 C55 C56 C57 -1.3(5)
Si2 C55 C56 C57 -179.2(3)
C55 C56 C57 C58 0.1(6)
C56 C57 C58 C59 0.9(6)
C57 C58 C59 C60 -0.5(6)
C56 C55 C60 C59 1.7(5)
Si2 C55 C60 C59 179.5(3)
C58 C59 C60 C55 -0.9(5)
C62 C61 C63 O3 135.2(3)
Si2 C61 C63 O3 -94.1(3)
C62 C61 C63 O4 -45.5(3)
Si2 C61 C63 O4 85.2(2)
O4 C64 C65 C66 104.6(3)
C75 C64 C65 C66 -17.5(4)
O4 C64 C65 C74 -75.9(3)
C75 C64 C65 C74 162.1(2)
C74 C65 C66 C67 1.2(4)
C64 C65 C66 C67 -179.3(3)
C65 C66 C67 C68 0.0(5)
C66 C67 C68 C69 -0.8(5)
C67 C68 C69 C70 -179.3(3)
C67 C68 C69 C74 0.5(4)
C68 C69 C70 C71 179.3(3)
C74 C69 C70 C71 -0.5(5)
C69 C70 C71 C72 0.6(5)
C70 C71 C72 C73 -0.3(5)
C71 C72 C73 C74 -0.1(5)
C72 C73 C74 C65 179.8(3)
C72 C73 C74 C69 0.3(4)
C66 C65 C74 C73 179.0(3)
C64 C65 C74 C73 -0.6(4)
C66 C65 C74 C69 -1.5(4)
C64 C65 C74 C69 179.0(2)
C70 C69 C74 C73 0.0(4)
C68 C69 C74 C73 -179.7(3)
C70 C69 C74 C65 -179.6(3)
C68 C69 C74 C65 0.7(4)
O4 C64 C75 C76 -18.6(4)
C65 C64 C75 C76 100.1(3)
O4 C64 C75 C84 162.8(2)
C65 C64 C75 C84 -78.5(3)
C84 C75 C76 C77 -1.5(5)
C64 C75 C76 C77 179.9(3)
C75 C76 C77 C78 -0.9(5)
C76 C77 C78 C79 1.6(5)
C77 C78 C79 C84 0.0(5)
C77 C78 C79 C80 -179.7(3)
C84 C79 C80 C81 1.4(5)
C78 C79 C80 C81 -178.9(3)
C79 C80 C81 C82 0.9(5)
C80 C81 C82 C83 -2.0(5)
C81 C82 C83 C84 0.8(5)
C82 C83 C84 C79 1.5(4)
C82 C83 C84 C75 -178.5(3)
C78 C79 C84 C83 177.7(3)
C80 C79 C84 C83 -2.6(4)
C78 C79 C84 C75 -2.3(4)
C80 C79 C84 C75 177.4(3)
C76 C75 C84 C83 -177.0(3)
C64 C75 C84 C83 1.6(4)
C76 C75 C84 C79 3.0(4)
C64 C75 C84 C79 -178.3(3)
O1 C21 O2 C22 -3.9(4)
C19 C21 O2 C22 175.2(2)
C33 C22 O2 C21 -160.5(2)
C23 C22 O2 C21 75.1(3)
O3 C63 O4 C64 3.6(4)
C61 C63 O4 C64 -175.7(2)
C75 C64 O4 C63 -80.2(3)
C65 C64 O4 C63 155.5(2)
C18 C13 Si1 C1 35.2(3)
C14 C13 Si1 C1 -145.6(2)
C18 C13 Si1 C7 155.6(2)
C14 C13 Si1 C7 -25.1(3)
C18 C13 Si1 C19 -84.2(3)
C14 C13 Si1 C19 95.0(3)
C6 C1 Si1 C13 -135.6(2)
C2 C1 Si1 C13 45.9(2)
C6 C1 Si1 C7 105.1(2)
C2 C1 Si1 C7 -73.4(2)
C6 C1 Si1 C19 -17.9(3)
C2 C1 Si1 C19 163.6(2)
C8 C7 Si1 C13 -104.3(3)
C12 C7 Si1 C13 72.2(3)
C8 C7 Si1 C1 14.9(3)
C12 C7 Si1 C1 -168.7(2)
C8 C7 Si1 C19 137.5(2)
C12 C7 Si1 C19 -46.0(3)
C21 C19 Si1 C13 -153.0(2)
C20 C19 Si1 C13 -28.4(2)
C21 C19 Si1 C1 88.8(2)
C20 C19 Si1 C1 -146.64(19)
C21 C19 Si1 C7 -34.1(2)
C20 C19 Si1 C7 90.5(2)
C50 C49 Si2 C43 -104.2(2)
C54 C49 Si2 C43 70.9(3)
C50 C49 Si2 C55 134.5(2)
C54 C49 Si2 C55 -50.4(3)
C50 C49 Si2 C61 16.6(3)
C54 C49 Si2 C61 -168.3(2)
C44 C43 Si2 C49 168.9(2)
C48 C43 Si2 C49 -10.8(3)
C44 C43 Si2 C55 -70.4(3)
C48 C43 Si2 C55 109.9(3)
C44 C43 Si2 C61 44.2(3)
C48 C43 Si2 C61 -135.5(2)
C60 C55 Si2 C49 162.7(2)
C56 C55 Si2 C49 -19.5(3)
C60 C55 Si2 C43 42.9(3)
C56 C55 Si2 C43 -139.3(2)
C60 C55 Si2 C61 -73.7(3)
C56 C55 Si2 C61 104.1(3)
C63 C61 Si2 C49 -79.2(2)
C62 C61 Si2 C49 52.5(2)
C63 C61 Si2 C43 41.7(2)
C62 C61 Si2 C43 173.5(2)
C63 C61 Si2 C55 160.1(2)
C62 C61 Si2 C55 -68.1(2)
